data_1544488
loop_
_publ_author_name
'Liu, Qing-Xin'
'Yang, Yong-Xun'
'Zhang, Jian-Ping'
'Chen, Li-Ping'
'Shen, Yun-Heng'
'Li, Hui-Liang'
'Zhang, Wei-Dong'

_publ_section_title
;
 Isolation, Structure Elucidation, and Absolute Configuration of Highly
 Oxygenated Germacranolides from Carpesium cernuum.
;
_journal_issue 10
_journal_name_full 'Journal of natural products'
_journal_page_first 2479
_journal_page_last 2486
_journal_paper_doi 10.1021/acs.jnatprod.6b00315
_journal_volume 79
_journal_year 2016
_chemical_absolute_configuration rmad
_chemical_formula_moiety 'C25 H36 O9'
_chemical_formula_sum 'C25 H36 O9'
_chemical_formula_weight 480.54
_chemical_name_systematic
;
 ?
;
_space_group_crystal_system trigonal
_space_group_IT_number 154
_space_group_name_Hall 'P 32 2"'
_space_group_name_H-M_alt 'P 32 2 1'
_symmetry_space_group_name_Hall 'P 32 2"'
_symmetry_space_group_name_H-M 'P 32 2 1'
_atom_sites_solution_hydrogens geom
_atom_sites_solution_primary direct
_audit_creation_date 2015-04-21
_audit_creation_method
;
Olex2 1.2
(compiled 2015.01.26 svn.r3150 for OlexSys, GUI svn.r4998)
;
_cell_angle_alpha 90
_cell_angle_beta 90
_cell_angle_gamma 120
_cell_formula_units_Z 12
_cell_length_a 18.4580(2)
_cell_length_b 18.4580(2)
_cell_length_c 28.8647(4)
_cell_measurement_reflns_used 4724
_cell_measurement_temperature 130
_cell_measurement_theta_max 54.46
_cell_measurement_theta_min 2.76
_cell_volume 8516.61(18)
_computing_cell_refinement 'SAINT v7.68A (Bruker, 2009)'
_computing_data_reduction 'SAINT v7.68A (Bruker, 2009)'
_computing_molecular_graphics 'Olex2 (Dolomanov et al., 2009)'
_computing_publication_material 'Olex2 (Dolomanov et al., 2009)'
_computing_structure_refinement 'XL (Sheldrick, 2008)'
_computing_structure_solution 'ShelXS (Sheldrick, 2008)'
_diffrn_ambient_temperature 130
_diffrn_measured_fraction_theta_full 0.976
_diffrn_measured_fraction_theta_max 0.961
_diffrn_measurement_device_type 'Bruker APEX-II CCD'
_diffrn_measurement_method '\f and \w scans'
_diffrn_radiation_monochromator graphite
_diffrn_radiation_type CuK\a
_diffrn_radiation_wavelength 1.54178
_diffrn_reflns_av_R_equivalents 0.0610
_diffrn_reflns_av_unetI/netI 0.0485
_diffrn_reflns_Laue_measured_fraction_full 0.976
_diffrn_reflns_Laue_measured_fraction_max 0.961
_diffrn_reflns_limit_h_max 21
_diffrn_reflns_limit_h_min -22
_diffrn_reflns_limit_k_max 22
_diffrn_reflns_limit_k_min -22
_diffrn_reflns_limit_l_max 26
_diffrn_reflns_limit_l_min -32
_diffrn_reflns_number 41487
_diffrn_reflns_point_group_measured_fraction_full 0.976
_diffrn_reflns_point_group_measured_fraction_max 0.957
_diffrn_reflns_theta_full 67.679
_diffrn_reflns_theta_max 69.979
_diffrn_reflns_theta_min 2.764
_diffrn_standards_number 0
_exptl_absorpt_coefficient_mu 0.706
_exptl_absorpt_correction_T_max 0.7533
_exptl_absorpt_correction_T_min 0.6159
_exptl_absorpt_correction_type multi-scan
_exptl_absorpt_process_details
;
SADABS-2008/1 (Bruker,2008) was used for absorption correction.
wR2(int) was 0.1603 before and 0.0602 after correction.
The Ratio of minimum to maximum transmission is 0.8176.
The \l/2 correction factor is 0.0015.
;
_exptl_crystal_colour colourless
_exptl_crystal_colour_primary colourless
_exptl_crystal_density_diffrn 1.124
_exptl_crystal_description prism
_exptl_crystal_F_000 3096
_exptl_crystal_size_max 0.2
_exptl_crystal_size_mid 0.03
_exptl_crystal_size_min 0.02
_refine_diff_density_max 0.471
_refine_diff_density_min -0.268
_refine_diff_density_rms 0.057
_refine_ls_abs_structure_details
;
 Flack x determined using 3349 quotients [(I+)-(I-)]/[(I+)+(I-)]
 (Parsons, Flack and Wagner, Acta Cryst. B69 (2013) 249-259).
;
_refine_ls_abs_structure_Flack -0.01(10)
_refine_ls_extinction_coef 0.00041(8)
_refine_ls_extinction_expression Fc^*^=kFc[1+0.001xFc^2^\l^3^/sin(2\q)]^-1/4^
_refine_ls_extinction_method SHELXL
_refine_ls_goodness_of_fit_ref 0.999
_refine_ls_hydrogen_treatment constr
_refine_ls_matrix_type full
_refine_ls_number_parameters 630
_refine_ls_number_reflns 10324
_refine_ls_number_restraints 0
_refine_ls_restrained_S_all 0.999
_refine_ls_R_factor_all 0.0598
_refine_ls_R_factor_gt 0.0512
_refine_ls_shift/su_max 0.040
_refine_ls_shift/su_mean 0.001
_refine_ls_structure_factor_coef Fsqd
_refine_ls_weighting_details 'w=1/[\s^2^(Fo^2^)+(0.0920P)^2^] where P=(Fo^2^+2Fc^2^)/3'
_refine_ls_weighting_scheme calc
_refine_ls_wR_factor_gt 0.1372
_refine_ls_wR_factor_ref 0.1445
_reflns_Friedel_coverage 0.813
_reflns_Friedel_fraction_full 0.976
_reflns_Friedel_fraction_max 0.952
_reflns_number_gt 8464
_reflns_number_total 10324
_reflns_threshold_expression 'I > 2\s(I)'
_cod_data_source_file np6b00315_si_008.cif
_cod_data_source_block cu_dm15046_0m
_cod_original_cell_volume 8516.6(2)
_cod_database_code 1544488
_shelxl_version_number 2014-3
_shelx_space_group_comment
;
The symmetry employed for this shelxl refinement is uniquely defined
by the following loop, which should always be used as a source of
symmetry information in preference to the above space-group names.
They are only intended as comments.
;
_shelx_estimated_absorpt_t_max 0.986
_shelx_estimated_absorpt_t_min 0.872
_olex2_refinement_description
;
1. Fixed Uiso
 At 1.2 times of:
  All C(H) groups, All C(H,H) groups
 At 1.5 times of:
  All C(H,H,H) groups, All O(H) groups
2.a Ternary CH refined with riding coordinates:
 C2"A(H2"A), C2A(H2AA), C5A(H5A), C6A(H6A), C7A(H7A), C8A(H8A), C10A(H10A),
 C2(H2B), C5(H5), C6(H6), C7(H7), C8(H8), C10(H10), C2"(H2")
2.b Secondary CH2 refined with riding coordinates:
 C3"A(H3"A,H3"B), C1A(H1AA,H1AB), C3A(H3AA,H3AB), C1(H1A,H1B), C3(H3A,H3B),
 C3"(H3"C,H3"D)
2.c Aromatic/amide H refined with riding coordinates:
 C3'A(H3'A), C3'(H3')
2.d X=CH2 refined with riding coordinates:
 C13A(H13A,H13B), C13(H13C,H13D)
2.e Idealised Me refined as rotating group:
 C4"A(H4"A,H4"B,H4"C), C5"A(H5"A,H5"B,H5"C), C4'A(H4'A,H4'B,H4'C), C5'A(H5'A,
 H5'B,H5'C), C14A(H14A,H14B,H14C), C15A(H15A,H15B,H15C), C14(H14D,H14E,H14F),
 C15(H15D,H15E,H15F), C4"(H4"D,H4"E,H4"F), C5"(H5"D,H5"E,H5"F), C4'(H4'D,H4'E,
 H4'F), C5'(H5'D,H5'E,H5'F)
2.f Idealised tetrahedral OH refined as rotating group:
 O2A(H2A), O9A(H9A), O2(H2), O9(H9)
;
_olex2_submission_special_instructions 'No special instructions were received'

loop_
_space_group_symop_operation_xyz
'x, y, z'
'-y, x-y, z+2/3'
'-x+y, -x, z+1/3'
'x-y, -y, -z+1/3'
'-x, -x+y, -z+2/3'
'y, x, -z'

loop_
_atom_site_label
_atom_site_type_symbol
_atom_site_fract_x
_atom_site_fract_y
_atom_site_fract_z
_atom_site_U_iso_or_equiv
_atom_site_adp_type
_atom_site_occupancy
_atom_site_site_symmetry_order
_atom_site_calc_flag
_atom_site_refinement_flags_posn
O1A O -0.35757(15) 0.23498(15) 0.51096(8) 0.0377(5) Uani 1 1 d .
O2A O -0.33113(16) 0.13213(16) 0.48380(9) 0.0455(6) Uani 1 1 d .
H2A H -0.3814 0.0939 0.4851 0.068 Uiso 1 1 calc GR
O3A O -0.17399(16) 0.21620(16) 0.52606(9) 0.0438(6) Uani 1 1 d .
O4A O -0.08020(19) 0.2967(2) 0.47171(11) 0.0629(9) Uani 1 1 d .
O5A O -0.13116(18) 0.46316(16) 0.50415(9) 0.0469(7) Uani 1 1 d .
O6A O 0.00334(19) 0.50590(19) 0.51866(11) 0.0594(8) Uani 1 1 d .
O7A O -0.23524(17) 0.51289(15) 0.52668(8) 0.0418(6) Uani 1 1 d .
O8A O -0.15960(18) 0.59151(17) 0.58705(9) 0.0479(7) Uani 1 1 d .
O9A O -0.38770(18) 0.37574(18) 0.51123(9) 0.0506(7) Uani 1 1 d .
H9A H -0.4110 0.3252 0.5034 0.076 Uiso 1 1 calc GR
C1"A C -0.1861(2) 0.5861(2) 0.54825(12) 0.0364(7) Uani 1 1 d .
C2"A C -0.1672(2) 0.6587(2) 0.51671(12) 0.0383(8) Uani 1 1 d .
H2"A H -0.2148 0.6408 0.4945 0.046 Uiso 1 1 calc R
C3"A C -0.1570(3) 0.7336(3) 0.54351(15) 0.0489(9) Uani 1 1 d .
H3"A H -0.1383 0.7816 0.5220 0.059 Uiso 1 1 calc R
H3"B H -0.1128 0.7491 0.5672 0.059 Uiso 1 1 calc R
C4"A C -0.2368(3) 0.7179(3) 0.56723(17) 0.0598(11) Uani 1 1 d .
H4"A H -0.2817 0.6995 0.5443 0.090 Uiso 1 1 calc GR
H4"B H -0.2278 0.7696 0.5820 0.090 Uiso 1 1 calc GR
H4"C H -0.2526 0.6744 0.5908 0.090 Uiso 1 1 calc GR
C5"A C -0.0885(3) 0.6780(3) 0.48910(15) 0.0507(10) Uani 1 1 d .
H5"A H -0.0403 0.6998 0.5101 0.076 Uiso 1 1 calc GR
H5"B H -0.0783 0.7198 0.4652 0.076 Uiso 1 1 calc GR
H5"C H -0.0965 0.6266 0.4744 0.076 Uiso 1 1 calc GR
C1'A C -0.1017(3) 0.2437(3) 0.50129(15) 0.0502(10) Uani 1 1 d .
C2'A C -0.0568(3) 0.2008(3) 0.51634(18) 0.0611(12) Uani 1 1 d .
C3'A C 0.0211(3) 0.2249(4) 0.5018(2) 0.0784(16) Uani 1 1 d .
H3'A H 0.0439 0.1920 0.5127 0.094 Uiso 1 1 calc R
C4'A C 0.0768(4) 0.2962(6) 0.4710(2) 0.112(3) Uani 1 1 d .
H4'A H 0.1353 0.3170 0.4797 0.169 Uiso 1 1 calc GR
H4'B H 0.0637 0.3412 0.4744 0.169 Uiso 1 1 calc GR
H4'C H 0.0681 0.2771 0.4388 0.169 Uiso 1 1 calc GR
C5'A C -0.1006(3) 0.1286(3) 0.5482(2) 0.0778(16) Uani 1 1 d .
H5'A H -0.1182 0.1462 0.5761 0.117 Uiso 1 1 calc GR
H5'B H -0.0627 0.1082 0.5571 0.117 Uiso 1 1 calc GR
H5'C H -0.1499 0.0838 0.5327 0.117 Uiso 1 1 calc GR
C1A C -0.4286(2) 0.1454(2) 0.57303(13) 0.0404(8) Uani 1 1 d .
H1AA H -0.4738 0.0940 0.5585 0.048 Uiso 1 1 calc R
H1AB H -0.4425 0.1466 0.6061 0.048 Uiso 1 1 calc R
C2A C -0.4157(2) 0.2237(2) 0.54754(12) 0.0391(8) Uani 1 1 d .
H2AA H -0.4700 0.2119 0.5334 0.047 Uiso 1 1 calc R
C3A C -0.3836(2) 0.3002(2) 0.57899(12) 0.0389(8) Uani 1 1 d .
H3AA H -0.3385 0.3025 0.5985 0.047 Uiso 1 1 calc R
H3AB H -0.4297 0.2914 0.6000 0.047 Uiso 1 1 calc R
C4A C -0.3499(2) 0.3860(2) 0.55583(12) 0.0399(8) Uani 1 1 d .
C5A C -0.2540(2) 0.4355(2) 0.54995(12) 0.0389(8) Uani 1 1 d .
H5A H -0.2267 0.4487 0.5811 0.047 Uiso 1 1 calc R
C6A C -0.2148(2) 0.3964(2) 0.51938(12) 0.0389(8) Uani 1 1 d .
H6A H -0.2511 0.3694 0.4917 0.047 Uiso 1 1 calc R
C7A C -0.1985(2) 0.3324(2) 0.54480(12) 0.0374(7) Uani 1 1 d .
H7A H -0.2312 0.3145 0.5743 0.045 Uiso 1 1 calc R
C8A C -0.2221(2) 0.2554(2) 0.51389(13) 0.0398(8) Uani 1 1 d .
H8A H -0.2111 0.2736 0.4808 0.048 Uiso 1 1 calc R
C9A C -0.3147(2) 0.1897(2) 0.51958(12) 0.0389(8) Uani 1 1 d .
C10A C -0.3437(2) 0.1503(2) 0.56784(12) 0.0389(8) Uani 1 1 d .
H10A H -0.3047 0.1909 0.5913 0.047 Uiso 1 1 calc R
C11A C -0.1073(2) 0.3820(2) 0.55528(13) 0.0414(8) Uani 1 1 d .
C12A C -0.0694(2) 0.4563(2) 0.52517(13) 0.0456(9) Uani 1 1 d .
C13A C -0.0624(3) 0.3684(3) 0.58645(15) 0.0502(10) Uani 1 1 d .
H13A H -0.0043 0.4072 0.5897 0.060 Uiso 1 1 calc R
H13B H -0.0884 0.3200 0.6055 0.060 Uiso 1 1 calc R
C14A C -0.3471(3) 0.0674(2) 0.57537(14) 0.0483(9) Uani 1 1 d .
H14A H -0.3626 0.0496 0.6076 0.072 Uiso 1 1 calc GR
H14B H -0.2922 0.0737 0.5688 0.072 Uiso 1 1 calc GR
H14C H -0.3889 0.0252 0.5546 0.072 Uiso 1 1 calc GR
C15A C -0.3745(3) 0.4392(2) 0.58578(13) 0.0451(9) Uani 1 1 d .
H15A H -0.3527 0.4945 0.5717 0.068 Uiso 1 1 calc GR
H15B H -0.3510 0.4453 0.6169 0.068 Uiso 1 1 calc GR
H15C H -0.4356 0.4116 0.5878 0.068 Uiso 1 1 calc GR
O1 O 0.20749(16) 0.35309(18) 0.58177(8) 0.0426(6) Uani 1 1 d .
O2 O 0.1815(2) 0.2167(2) 0.58023(10) 0.0563(7) Uani 1 1 d .
H2 H 0.1376 0.1765 0.5912 0.084 Uiso 1 1 calc GR
O4 O 0.4109(2) 0.2729(3) 0.61483(14) 0.0727(10) Uani 1 1 d .
O3 O 0.29988(17) 0.26352(19) 0.65390(10) 0.0494(7) Uani 1 1 d .
O5 O 0.45706(16) 0.52342(18) 0.61027(9) 0.0445(6) Uani 1 1 d .
O7 O 0.40479(16) 0.62607(17) 0.60274(8) 0.0416(6) Uani 1 1 d .
O8 O 0.45075(19) 0.67688(19) 0.67385(9) 0.0523(7) Uani 1 1 d .
O9 O 0.25357(18) 0.5148(2) 0.55256(9) 0.0509(7) Uani 1 1 d .
H9 H 0.2972 0.5144 0.5448 0.076 Uiso 1 1 calc GR
O6 O 0.56096(18) 0.5334(2) 0.65472(11) 0.0565(8) Uani 1 1 d .
C1 C 0.0852(2) 0.2962(3) 0.62613(13) 0.0473(9) Uani 1 1 d .
H1A H 0.0415 0.2520 0.6065 0.057 Uiso 1 1 calc R
H1B H 0.0579 0.3118 0.6506 0.057 Uiso 1 1 calc R
C2 C 0.1440(2) 0.3716(3) 0.59750(13) 0.0448(9) Uani 1 1 d .
H2B H 0.1130 0.3753 0.5700 0.054 Uiso 1 1 calc R
C3 C 0.1806(2) 0.4527(3) 0.62402(13) 0.0437(9) Uani 1 1 d .
H3A H 0.1986 0.4437 0.6548 0.052 Uiso 1 1 calc R
H3B H 0.1356 0.4661 0.6293 0.052 Uiso 1 1 calc R
C4 C 0.2556(2) 0.5300(3) 0.60158(13) 0.0448(9) Uani 1 1 d .
C5 C 0.3398(2) 0.5472(2) 0.62209(12) 0.0381(8) Uani 1 1 d .
H5 H 0.3384 0.5527 0.6565 0.046 Uiso 1 1 calc R
C6 C 0.3649(2) 0.4813(2) 0.61058(12) 0.0390(8) Uani 1 1 d .
H6 H 0.3429 0.4569 0.5793 0.047 Uiso 1 1 calc R
C7 C 0.3361(2) 0.4103(2) 0.64651(12) 0.0398(8) Uani 1 1 d .
H7 H 0.2935 0.4114 0.6675 0.048 Uiso 1 1 calc R
C8 C 0.2980(2) 0.3235(3) 0.62291(13) 0.0419(8) Uani 1 1 d .
H8 H 0.3319 0.3286 0.5948 0.050 Uiso 1 1 calc R
C9 C 0.2067(2) 0.2887(3) 0.60824(12) 0.0420(8) Uani 1 1 d .
C10 C 0.1421(3) 0.2675(3) 0.64699(13) 0.0449(9) Uani 1 1 d .
H10 H 0.1712 0.3036 0.6744 0.054 Uiso 1 1 calc R
C11 C 0.4150(2) 0.4354(3) 0.67347(13) 0.0427(8) Uani 1 1 d .
C12 C 0.4859(2) 0.5001(3) 0.64764(14) 0.0453(9) Uani 1 1 d .
C13 C 0.4252(3) 0.4089(3) 0.71426(14) 0.0509(10) Uani 1 1 d .
H13C H 0.4796 0.4321 0.7273 0.061 Uiso 1 1 calc R
H13D H 0.3782 0.3667 0.7305 0.061 Uiso 1 1 calc R
C14 C 0.0967(3) 0.1763(3) 0.66263(17) 0.0571(11) Uani 1 1 d .
H14D H 0.0639 0.1704 0.6905 0.086 Uiso 1 1 calc GR
H14E H 0.1378 0.1589 0.6695 0.086 Uiso 1 1 calc GR
H14F H 0.0593 0.1410 0.6379 0.086 Uiso 1 1 calc GR
C15 C 0.2467(3) 0.6074(3) 0.61007(16) 0.0568(11) Uani 1 1 d .
H15D H 0.2925 0.6560 0.5946 0.085 Uiso 1 1 calc GR
H15E H 0.2489 0.6182 0.6434 0.085 Uiso 1 1 calc GR
H15F H 0.1931 0.5974 0.5976 0.085 Uiso 1 1 calc GR
C1" C 0.4576(2) 0.6848(2) 0.63253(13) 0.0411(8) Uani 1 1 d .
C2" C 0.5262(3) 0.7601(3) 0.60787(13) 0.0460(9) Uani 1 1 d .
H2" H 0.5123 0.7566 0.5742 0.055 Uiso 1 1 calc R
C3" C 0.5358(3) 0.8407(3) 0.62752(15) 0.0560(10) Uani 1 1 d .
H3"C H 0.5485 0.8432 0.6610 0.067 Uiso 1 1 calc R
H3"D H 0.5841 0.8885 0.6123 0.067 Uiso 1 1 calc R
C4" C 0.4598(4) 0.8498(4) 0.62135(19) 0.0748(16) Uani 1 1 d .
H4"D H 0.4499 0.8529 0.5882 0.112 Uiso 1 1 calc GR
H4"E H 0.4691 0.9011 0.6367 0.112 Uiso 1 1 calc GR
H4"F H 0.4111 0.8015 0.6351 0.112 Uiso 1 1 calc GR
C5" C 0.6068(3) 0.7565(4) 0.61390(19) 0.0677(13) Uani 1 1 d .
H5"D H 0.6192 0.7574 0.6470 0.102 Uiso 1 1 calc GR
H5"E H 0.6532 0.8048 0.5986 0.102 Uiso 1 1 calc GR
H5"F H 0.5996 0.7048 0.6000 0.102 Uiso 1 1 calc GR
C1' C 0.3604(3) 0.2429(3) 0.64549(17) 0.0567(11) Uani 1 1 d .
C2' C 0.3589(3) 0.1801(3) 0.67763(18) 0.0628(12) Uani 1 1 d .
C3' C 0.3242(4) 0.1633(5) 0.7161(3) 0.0906(19) Uani 1 1 d .
H3' H 0.3308 0.1213 0.7312 0.109 Uiso 1 1 calc R
C4' C 0.2760(4) 0.1895(4) 0.7449(2) 0.0880(18) Uani 1 1 d .
H4'D H 0.2615 0.2253 0.7267 0.132 Uiso 1 1 calc GR
H4'E H 0.3096 0.2207 0.7718 0.132 Uiso 1 1 calc GR
H4'F H 0.2247 0.1400 0.7555 0.132 Uiso 1 1 calc GR
C5' C 0.4124(6) 0.1428(8) 0.6607(4) 0.149(4) Uani 1 1 d .
H5'D H 0.4718 0.1852 0.6629 0.224 Uiso 1 1 calc GR
H5'E H 0.3984 0.1248 0.6284 0.224 Uiso 1 1 calc GR
H5'F H 0.4011 0.0945 0.6800 0.224 Uiso 1 1 calc GR

loop_
_atom_site_aniso_label
_atom_site_aniso_U_11
_atom_site_aniso_U_22
_atom_site_aniso_U_33
_atom_site_aniso_U_23
_atom_site_aniso_U_13
_atom_site_aniso_U_12
O1A 0.0392(13) 0.0374(13) 0.0277(12) 0.0003(9) 0.0001(9) 0.0126(11)
O2A 0.0394(14) 0.0365(13) 0.0415(15) -0.0123(10) 0.0011(10) 0.0046(11)
O3A 0.0378(13) 0.0387(14) 0.0482(15) -0.0057(11) 0.0011(11) 0.0143(11)
O4A 0.0460(17) 0.066(2) 0.055(2) -0.0031(16) 0.0124(13) 0.0120(15)
O5A 0.0547(17) 0.0355(13) 0.0342(14) 0.0052(10) 0.0113(11) 0.0103(12)
O6A 0.0480(17) 0.0476(16) 0.0570(18) -0.0057(13) 0.0139(13) 0.0047(14)
O7A 0.0539(15) 0.0290(12) 0.0307(13) 0.0004(9) -0.0085(10) 0.0119(11)
O8A 0.0563(17) 0.0423(14) 0.0370(15) -0.0023(11) -0.0140(12) 0.0185(13)
O9A 0.0538(16) 0.0454(15) 0.0345(14) -0.0011(11) -0.0132(11) 0.0111(13)
C1"A 0.0374(18) 0.0316(17) 0.0359(19) -0.0030(13) -0.0002(14) 0.0140(15)
C2"A 0.0432(19) 0.0347(18) 0.0361(19) 0.0011(13) -0.0022(14) 0.0189(16)
C3"A 0.054(2) 0.041(2) 0.052(2) -0.0069(16) -0.0093(18) 0.0240(19)
C4"A 0.066(3) 0.073(3) 0.059(3) -0.017(2) -0.009(2) 0.049(3)
C5"A 0.042(2) 0.048(2) 0.052(2) 0.0064(17) 0.0060(17) 0.0155(19)
C1'A 0.042(2) 0.048(2) 0.050(2) -0.0168(18) 0.0007(17) 0.0140(18)
C2'A 0.046(2) 0.060(3) 0.074(3) -0.026(2) -0.011(2) 0.024(2)
C3'A 0.056(3) 0.107(5) 0.072(4) -0.025(3) -0.006(2) 0.041(3)
C4'A 0.053(3) 0.190(9) 0.081(4) 0.003(5) 0.014(3) 0.051(5)
C5'A 0.056(3) 0.059(3) 0.119(5) -0.014(3) -0.013(3) 0.029(3)
C1A 0.044(2) 0.0332(18) 0.0333(18) 0.0006(13) 0.0026(14) 0.0109(16)
C2A 0.0372(19) 0.0389(19) 0.0334(19) -0.0001(14) 0.0017(13) 0.0132(15)
C3A 0.047(2) 0.0356(18) 0.0313(18) 0.0008(13) 0.0023(14) 0.0180(16)
C4A 0.051(2) 0.0362(18) 0.0273(18) -0.0001(13) -0.0053(14) 0.0180(17)
C5A 0.047(2) 0.0321(17) 0.0277(18) 0.0012(12) -0.0046(13) 0.0125(15)
C6A 0.0364(18) 0.0325(17) 0.0338(18) 0.0019(13) 0.0025(13) 0.0067(15)
C7A 0.0392(19) 0.0299(17) 0.0314(17) -0.0035(13) 0.0020(13) 0.0086(15)
C8A 0.0388(19) 0.0333(18) 0.037(2) -0.0055(14) -0.0001(14) 0.0103(16)
C9A 0.040(2) 0.0373(18) 0.0332(18) -0.0031(13) 0.0031(14) 0.0145(16)
C10A 0.043(2) 0.0351(18) 0.0324(18) 0.0007(13) 0.0018(14) 0.0151(15)
C11A 0.0336(18) 0.0349(18) 0.043(2) -0.0052(15) 0.0021(15) 0.0078(15)
C12A 0.038(2) 0.0362(19) 0.040(2) -0.0065(15) 0.0033(15) 0.0014(16)
C13A 0.041(2) 0.044(2) 0.057(3) -0.0096(17) -0.0025(17) 0.0150(18)
C14A 0.054(2) 0.043(2) 0.043(2) 0.0020(16) 0.0012(17) 0.0211(19)
C15A 0.053(2) 0.044(2) 0.038(2) -0.0019(15) -0.0009(16) 0.0234(18)
O1 0.0368(13) 0.0627(16) 0.0294(13) 0.0028(11) 0.0023(10) 0.0257(12)
O2 0.0601(19) 0.0631(19) 0.0421(16) -0.0145(13) -0.0018(13) 0.0282(15)
O4 0.058(2) 0.093(3) 0.084(3) 0.014(2) 0.0166(17) 0.050(2)
O3 0.0437(15) 0.0604(18) 0.0480(16) 0.0088(13) 0.0018(11) 0.0291(13)
O5 0.0337(13) 0.0653(18) 0.0381(14) 0.0005(12) 0.0009(10) 0.0276(13)
O7 0.0404(14) 0.0508(15) 0.0309(13) 0.0056(10) 0.0028(9) 0.0208(12)
O8 0.0625(18) 0.0556(17) 0.0325(16) 0.0045(11) 0.0051(12) 0.0246(14)
O9 0.0447(15) 0.079(2) 0.0329(14) 0.0099(12) 0.0007(11) 0.0335(15)
O6 0.0408(16) 0.075(2) 0.0588(18) -0.0097(14) -0.0135(13) 0.0330(15)
C1 0.037(2) 0.061(2) 0.036(2) 0.0009(16) 0.0051(14) 0.0199(19)
C2 0.0376(19) 0.073(3) 0.0323(19) 0.0032(17) 0.0014(14) 0.034(2)
C3 0.039(2) 0.060(2) 0.039(2) 0.0059(16) 0.0053(14) 0.0299(18)
C4 0.040(2) 0.066(3) 0.033(2) 0.0093(16) 0.0015(14) 0.0296(19)
C5 0.0362(18) 0.054(2) 0.0251(17) 0.0047(13) 0.0032(13) 0.0230(17)
C6 0.0299(17) 0.057(2) 0.0314(18) 0.0008(15) -0.0021(13) 0.0227(16)
C7 0.0388(19) 0.055(2) 0.0311(18) -0.0006(15) -0.0017(14) 0.0279(17)
C8 0.040(2) 0.056(2) 0.0330(19) -0.0002(15) -0.0012(14) 0.0264(18)
C9 0.045(2) 0.053(2) 0.0312(19) -0.0044(15) 0.0000(14) 0.0268(18)
C10 0.044(2) 0.051(2) 0.033(2) -0.0015(15) 0.0010(15) 0.0187(18)
C11 0.043(2) 0.059(2) 0.035(2) -0.0045(16) -0.0064(15) 0.0329(19)
C12 0.038(2) 0.058(2) 0.043(2) -0.0103(17) -0.0080(15) 0.0268(18)
C13 0.060(3) 0.059(3) 0.041(2) -0.0079(18) -0.0144(18) 0.036(2)
C14 0.054(2) 0.056(3) 0.054(3) -0.0020(19) 0.0058(19) 0.022(2)
C15 0.050(2) 0.064(3) 0.064(3) 0.016(2) 0.005(2) 0.034(2)
C1" 0.043(2) 0.052(2) 0.034(2) 0.0017(15) 0.0026(14) 0.0275(18)
C2" 0.049(2) 0.055(2) 0.036(2) 0.0044(16) 0.0067(15) 0.0273(19)
C3" 0.066(3) 0.056(2) 0.041(2) 0.0037(18) 0.0083(18) 0.027(2)
C4" 0.103(4) 0.079(3) 0.068(3) 0.015(3) 0.031(3) 0.065(3)
C5" 0.049(3) 0.083(4) 0.072(3) 0.024(3) 0.012(2) 0.033(3)
C1' 0.058(3) 0.056(3) 0.067(3) -0.010(2) -0.014(2) 0.036(2)
C2' 0.070(3) 0.067(3) 0.059(3) 0.008(2) -0.002(2) 0.039(3)
C3' 0.075(4) 0.088(4) 0.115(6) -0.012(4) -0.007(4) 0.045(3)
C4' 0.097(5) 0.092(4) 0.064(4) 0.014(3) 0.004(3) 0.040(4)
C5' 0.136(8) 0.221(11) 0.158(8) 0.068(8) 0.047(7) 0.140(9)

loop_
_atom_type_symbol
_atom_type_description
_atom_type_scat_dispersion_real
_atom_type_scat_dispersion_imag
_atom_type_scat_source
C C 0.0181 0.0091 'International Tables Vol C Tables 4.2.6.8 and 6.1.1.4'
H H 0.0000 0.0000 'International Tables Vol C Tables 4.2.6.8 and 6.1.1.4'
O O 0.0492 0.0322 'International Tables Vol C Tables 4.2.6.8 and 6.1.1.4'

loop_
_geom_angle_atom_site_label_1
_geom_angle_atom_site_label_2
_geom_angle_atom_site_label_3
_geom_angle
C9A O1A C2A 112.1(3)
C9A O2A H2A 109.5
C1'A O3A C8A 114.7(3)
C12A O5A C6A 111.4(3)
C1"A O7A C5A 118.8(3)
C4A O9A H9A 109.5
O7A C1"A C2"A 110.7(3)
O8A C1"A O7A 123.7(3)
O8A C1"A C2"A 125.7(3)
C1"A C2"A H2"A 108.5
C1"A C2"A C3"A 111.8(3)
C1"A C2"A C5"A 106.8(3)
C3"A C2"A H2"A 108.5
C3"A C2"A C5"A 112.5(3)
C5"A C2"A H2"A 108.5
C2"A C3"A H3"A 109.0
C2"A C3"A H3"B 109.0
C2"A C3"A C4"A 113.0(4)
H3"A C3"A H3"B 107.8
C4"A C3"A H3"A 109.0
C4"A C3"A H3"B 109.0
C3"A C4"A H4"A 109.5
C3"A C4"A H4"B 109.5
C3"A C4"A H4"C 109.5
H4"A C4"A H4"B 109.5
H4"A C4"A H4"C 109.5
H4"B C4"A H4"C 109.5
C2"A C5"A H5"A 109.5
C2"A C5"A H5"B 109.5
C2"A C5"A H5"C 109.5
H5"A C5"A H5"B 109.5
H5"A C5"A H5"C 109.5
H5"B C5"A H5"C 109.5
O3A C1'A C2'A 110.7(4)
O4A C1'A O3A 122.4(4)
O4A C1'A C2'A 126.9(4)
C1'A C2'A C5'A 117.8(4)
C3'A C2'A C1'A 121.9(5)
C3'A C2'A C5'A 120.3(5)
C2'A C3'A H3'A 115.4
C2'A C3'A C4'A 129.1(6)
C4'A C3'A H3'A 115.4
C3'A C4'A H4'A 109.5
C3'A C4'A H4'B 109.5
C3'A C4'A H4'C 109.5
H4'A C4'A H4'B 109.5
H4'A C4'A H4'C 109.5
H4'B C4'A H4'C 109.5
C2'A C5'A H5'A 109.5
C2'A C5'A H5'B 109.5
C2'A C5'A H5'C 109.5
H5'A C5'A H5'B 109.5
H5'A C5'A H5'C 109.5
H5'B C5'A H5'C 109.5
H1AA C1A H1AB 109.1
C2A C1A H1AA 111.2
C2A C1A H1AB 111.2
C2A C1A C10A 103.0(3)
C10A C1A H1AA 111.2
C10A C1A H1AB 111.2
O1A C2A C1A 104.0(3)
O1A C2A H2AA 109.0
O1A C2A C3A 112.6(3)
C1A C2A H2AA 109.0
C3A C2A C1A 113.1(3)
C3A C2A H2AA 109.0
C2A C3A H3AA 107.9
C2A C3A H3AB 107.9
C2A C3A C4A 117.7(3)
H3AA C3A H3AB 107.2
C4A C3A H3AA 107.9
C4A C3A H3AB 107.9
O9A C4A C3A 109.6(3)
O9A C4A C5A 108.6(3)
O9A C4A C15A 108.1(3)
C3A C4A C5A 114.3(3)
C3A C4A C15A 108.5(3)
C15A C4A C5A 107.5(3)
O7A C5A C4A 105.8(3)
O7A C5A H5A 109.5
O7A C5A C6A 105.1(3)
C4A C5A H5A 109.5
C6A C5A C4A 117.1(3)
C6A C5A H5A 109.5
O5A C6A C5A 108.7(3)
O5A C6A H6A 109.7
O5A C6A C7A 104.9(3)
C5A C6A H6A 109.7
C5A C6A C7A 114.0(3)
C7A C6A H6A 109.7
C6A C7A H7A 109.9
C6A C7A C8A 110.9(3)
C8A C7A H7A 109.9
C11A C7A C6A 102.7(3)
C11A C7A H7A 109.9
C11A C7A C8A 113.3(3)
O3A C8A C7A 111.1(3)
O3A C8A H8A 109.1
O3A C8A C9A 107.4(3)
C7A C8A H8A 109.1
C9A C8A C7A 110.9(3)
C9A C8A H8A 109.1
O1A C9A C8A 104.0(3)
O1A C9A C10A 105.7(3)
O2A C9A O1A 110.0(3)
O2A C9A C8A 104.7(3)
O2A C9A C10A 114.6(3)
C8A C9A C10A 117.3(3)
C1A C10A C9A 102.7(3)
C1A C10A H10A 108.1
C9A C10A H10A 108.1
C14A C10A C1A 113.7(3)
C14A C10A C9A 115.9(3)
C14A C10A H10A 108.1
C12A C11A C7A 108.5(3)
C13A C11A C7A 129.8(4)
C13A C11A C12A 121.7(4)
O5A C12A C11A 108.8(3)
O6A C12A O5A 122.0(4)
O6A C12A C11A 129.2(4)
C11A C13A H13A 120.0
C11A C13A H13B 120.0
H13A C13A H13B 120.0
C10A C14A H14A 109.5
C10A C14A H14B 109.5
C10A C14A H14C 109.5
H14A C14A H14B 109.5
H14A C14A H14C 109.5
H14B C14A H14C 109.5
C4A C15A H15A 109.5
C4A C15A H15B 109.5
C4A C15A H15C 109.5
H15A C15A H15B 109.5
H15A C15A H15C 109.5
H15B C15A H15C 109.5
C9 O1 C2 111.2(3)
C9 O2 H2 109.5
C1' O3 C8 116.2(3)
C12 O5 C6 111.0(3)
C1" O7 C5 117.6(3)
C4 O9 H9 109.5
H1A C1 H1B 109.0
C2 C1 H1A 111.1
C2 C1 H1B 111.1
C2 C1 C10 103.5(3)
C10 C1 H1A 111.1
C10 C1 H1B 111.1
O1 C2 C1 104.3(3)
O1 C2 H2B 108.9
O1 C2 C3 112.3(3)
C1 C2 H2B 108.9
C3 C2 C1 113.3(3)
C3 C2 H2B 108.9
C2 C3 H3A 108.1
C2 C3 H3B 108.1
C2 C3 C4 117.0(3)
H3A C3 H3B 107.3
C4 C3 H3A 108.1
C4 C3 H3B 108.1
O9 C4 C3 107.9(3)
O9 C4 C5 110.0(3)
O9 C4 C15 109.5(3)
C5 C4 C3 111.9(3)
C15 C4 C3 109.2(3)
C15 C4 C5 108.2(4)
O7 C5 C4 107.5(3)
O7 C5 H5 109.2
O7 C5 C6 106.5(3)
C4 C5 H5 109.2
C6 C5 C4 115.2(3)
C6 C5 H5 109.2
O5 C6 C5 108.0(3)
O5 C6 H6 109.6
O5 C6 C7 105.6(3)
C5 C6 H6 109.6
C5 C6 C7 114.4(3)
C7 C6 H6 109.6
C6 C7 H7 109.3
C6 C7 C8 111.6(3)
C8 C7 H7 109.3
C11 C7 C6 102.5(3)
C11 C7 H7 109.3
C11 C7 C8 114.5(3)
O3 C8 C7 110.5(3)
O3 C8 H8 108.7
O3 C8 C9 107.1(3)
C7 C8 H8 108.7
C9 C8 C7 113.0(3)
C9 C8 H8 108.7
O1 C9 O2 109.9(3)
O1 C9 C8 104.5(3)
O1 C9 C10 106.7(3)
O2 C9 C8 109.2(3)
O2 C9 C10 109.1(3)
C8 C9 C10 117.2(3)
C1 C10 C9 102.0(3)
C1 C10 H10 108.4
C1 C10 C14 114.1(4)
C9 C10 H10 108.4
C14 C10 C9 115.0(4)
C14 C10 H10 108.4
C12 C11 C7 108.7(3)
C13 C11 C7 129.8(4)
C13 C11 C12 121.4(4)
O5 C12 C11 109.3(3)
O6 C12 O5 119.9(4)
O6 C12 C11 130.8(4)
C11 C13 H13C 120.0
C11 C13 H13D 120.0
H13C C13 H13D 120.0
C10 C14 H14D 109.5
C10 C14 H14E 109.5
C10 C14 H14F 109.5
H14D C14 H14E 109.5
H14D C14 H14F 109.5
H14E C14 H14F 109.5
C4 C15 H15D 109.5
C4 C15 H15E 109.5
C4 C15 H15F 109.5
H15D C15 H15E 109.5
H15D C15 H15F 109.5
H15E C15 H15F 109.5
O7 C1" C2" 112.1(3)
O8 C1" O7 123.2(4)
O8 C1" C2" 124.6(4)
C1" C2" H2" 109.2
C1" C2" C3" 111.1(3)
C1" C2" C5" 106.9(3)
C3" C2" H2" 109.2
C3" C2" C5" 111.1(4)
C5" C2" H2" 109.2
C2" C3" H3"C 108.7
C2" C3" H3"D 108.7
H3"C C3" H3"D 107.6
C4" C3" C2" 114.0(4)
C4" C3" H3"C 108.7
C4" C3" H3"D 108.7
C3" C4" H4"D 109.5
C3" C4" H4"E 109.5
C3" C4" H4"F 109.5
H4"D C4" H4"E 109.5
H4"D C4" H4"F 109.5
H4"E C4" H4"F 109.5
C2" C5" H5"D 109.5
C2" C5" H5"E 109.5
C2" C5" H5"F 109.5
H5"D C5" H5"E 109.5
H5"D C5" H5"F 109.5
H5"E C5" H5"F 109.5
O4 C1' O3 123.7(4)
O4 C1' C2' 122.1(4)
O3 C1' C2' 114.2(4)
C1' C2' C5' 112.8(5)
C3' C2' C1' 124.3(6)
C3' C2' C5' 122.6(6)
C2' C3' H3' 110.8
C2' C3' C4' 138.5(7)
C4' C3' H3' 110.8
C3' C4' H4'D 109.5
C3' C4' H4'E 109.5
C3' C4' H4'F 109.5
H4'D C4' H4'E 109.5
H4'D C4' H4'F 109.5
H4'E C4' H4'F 109.5
C2' C5' H5'D 109.5
C2' C5' H5'E 109.5
C2' C5' H5'F 109.5
H5'D C5' H5'E 109.5
H5'D C5' H5'F 109.5
H5'E C5' H5'F 109.5

loop_
_geom_bond_atom_site_label_1
_geom_bond_atom_site_label_2
_geom_bond_distance
O1A C2A 1.445(4)
O1A C9A 1.431(5)
O2A H2A 0.8400
O2A C9A 1.402(4)
O3A C1'A 1.368(5)
O3A C8A 1.442(5)
O4A C1'A 1.206(6)
O5A C6A 1.481(4)
O5A C12A 1.353(5)
O6A C12A 1.203(5)
O7A C1"A 1.346(4)
O7A C5A 1.454(4)
O8A C1"A 1.206(4)
O9A H9A 0.8400
O9A C4A 1.431(4)
C1"A C2"A 1.510(5)
C2"A H2"A 1.0000
C2"A C3"A 1.512(5)
C2"A C5"A 1.536(5)
C3"A H3"A 0.9900
C3"A H3"B 0.9900
C3"A C4"A 1.515(6)
C4"A H4"A 0.9800
C4"A H4"B 0.9800
C4"A H4"C 0.9800
C5"A H5"A 0.9800
C5"A H5"B 0.9800
C5"A H5"C 0.9800
C1'A C2'A 1.470(7)
C2'A C3'A 1.342(7)
C2'A C5'A 1.483(8)
C3'A H3'A 0.9500
C3'A C4'A 1.492(10)
C4'A H4'A 0.9800
C4'A H4'B 0.9800
C4'A H4'C 0.9800
C5'A H5'A 0.9800
C5'A H5'B 0.9800
C5'A H5'C 0.9800
C1A H1AA 0.9900
C1A H1AB 0.9900
C1A C2A 1.530(5)
C1A C10A 1.532(5)
C2A H2AA 1.0000
C2A C3A 1.528(5)
C3A H3AA 0.9900
C3A H3AB 0.9900
C3A C4A 1.535(5)
C4A C5A 1.543(5)
C4A C15A 1.537(5)
C5A H5A 1.0000
C5A C6A 1.532(5)
C6A H6A 1.0000
C6A C7A 1.542(5)
C7A H7A 1.0000
C7A C8A 1.545(5)
C7A C11A 1.491(5)
C8A H8A 1.0000
C8A C9A 1.532(5)
C9A C10A 1.538(5)
C10A H10A 1.0000
C10A C14A 1.515(5)
C11A C12A 1.471(5)
C11A C13A 1.329(6)
C13A H13A 0.9500
C13A H13B 0.9500
C14A H14A 0.9800
C14A H14B 0.9800
C14A H14C 0.9800
C15A H15A 0.9800
C15A H15B 0.9800
C15A H15C 0.9800
O1 C2 1.449(4)
O1 C9 1.408(5)
O2 H2 0.8400
O2 C9 1.419(5)
O4 C1' 1.201(6)
O3 C8 1.438(5)
O3 C1' 1.370(5)
O5 C6 1.474(4)
O5 C12 1.364(5)
O7 C5 1.458(4)
O7 C1" 1.344(5)
O8 C1" 1.201(5)
O9 H9 0.8400
O9 C4 1.439(5)
O6 C12 1.219(5)
C1 H1A 0.9900
C1 H1B 0.9900
C1 C2 1.512(6)
C1 C10 1.518(6)
C2 H2B 1.0000
C2 C3 1.507(6)
C3 H3A 0.9900
C3 H3B 0.9900
C3 C4 1.547(6)
C4 C5 1.540(5)
C4 C15 1.537(6)
C5 H5 1.0000
C5 C6 1.539(5)
C6 H6 1.0000
C6 C7 1.542(5)
C7 H7 1.0000
C7 C8 1.549(5)
C7 C11 1.506(5)
C8 H8 1.0000
C8 C9 1.532(5)
C9 C10 1.536(5)
C10 H10 1.0000
C10 C14 1.527(6)
C11 C12 1.460(6)
C11 C13 1.324(5)
C13 H13C 0.9500
C13 H13D 0.9500
C14 H14D 0.9800
C14 H14E 0.9800
C14 H14F 0.9800
C15 H15D 0.9800
C15 H15E 0.9800
C15 H15F 0.9800
C1" C2" 1.511(5)
C2" H2" 1.0000
C2" C3" 1.516(6)
C2" C5" 1.534(6)
C3" H3"C 0.9900
C3" H3"D 0.9900
C3" C4" 1.504(7)
C4" H4"D 0.9800
C4" H4"E 0.9800
C4" H4"F 0.9800
C5" H5"D 0.9800
C5" H5"E 0.9800
C5" H5"F 0.9800
C1' C2' 1.473(7)
C2' C3' 1.241(8)
C2' C5' 1.540(9)
C3' H3' 0.9500
C3' C4' 1.465(9)
C4' H4'D 0.9800
C4' H4'E 0.9800
C4' H4'F 0.9800
C5' H5'D 0.9800
C5' H5'E 0.9800
C5' H5'F 0.9800

loop_
_geom_hbond_atom_site_label_D
_geom_hbond_atom_site_label_H
_geom_hbond_atom_site_label_A
_geom_hbond_distance_DH
_geom_hbond_distance_HA
_geom_hbond_distance_DA
_geom_hbond_angle_DHA
_geom_hbond_site_symmetry_A
O2A H2A O6A 0.84 1.91 2.748(4) 173.7 6_456
O9A H9A O9 0.84 2.10 2.767(4) 135.7 6_456
C4' H4'D O3 0.98 2.22 2.891(7) 124.8 .

loop_
_geom_torsion_atom_site_label_1
_geom_torsion_atom_site_label_2
_geom_torsion_atom_site_label_3
_geom_torsion_atom_site_label_4
_geom_torsion
O1A C2A C3A C4A 49.2(4)
O1A C9A C10A C1A 24.2(3)
O1A C9A C10A C14A 148.8(3)
O2A C9A C10A C1A -97.0(4)
O2A C9A C10A C14A 27.5(5)
O3A C1'A C2'A C3'A -170.7(4)
O3A C1'A C2'A C5'A 9.7(6)
O3A C8A C9A O1A 175.1(3)
O3A C8A C9A O2A -69.5(3)
O3A C8A C9A C10A 58.8(4)
O4A C1'A C2'A C3'A 8.7(7)
O4A C1'A C2'A C5'A -170.9(4)
O5A C6A C7A C8A -102.8(3)
O5A C6A C7A C11A 18.5(3)
O7A C1"A C2"A C3"A 148.1(3)
O7A C1"A C2"A C5"A -88.4(4)
O7A C5A C6A O5A 42.4(4)
O7A C5A C6A C7A 159.0(3)
O8A C1"A C2"A C3"A -33.8(5)
O8A C1"A C2"A C5"A 89.7(5)
O9A C4A C5A O7A 55.9(4)
O9A C4A C5A C6A -60.8(4)
C1"A O7A C5A C4A 119.2(3)
C1"A O7A C5A C6A -116.3(3)
C1"A C2"A C3"A C4"A -65.2(4)
C5"A C2"A C3"A C4"A 174.6(4)
C1'A O3A C8A C7A -92.4(4)
C1'A O3A C8A C9A 146.1(3)
C1'A C2'A C3'A C4'A 2.1(9)
C5'A C2'A C3'A C4'A -178.4(6)
C1A C2A C3A C4A 166.7(3)
C2A O1A C9A O2A 120.1(3)
C2A O1A C9A C8A -128.2(3)
C2A O1A C9A C10A -4.1(4)
C2A C1A C10A C9A -34.3(3)
C2A C1A C10A C14A -160.3(3)
C2A C3A C4A O9A 25.7(5)
C2A C3A C4A C5A -96.5(4)
C2A C3A C4A C15A 143.5(3)
C3A C4A C5A O7A 178.7(3)
C3A C4A C5A C6A 62.0(4)
C4A C5A C6A O5A 159.5(3)
C4A C5A C6A C7A -83.9(4)
C5A O7A C1"A O8A -3.8(5)
C5A O7A C1"A C2"A 174.4(3)
C5A C6A C7A C8A 138.5(3)
C5A C6A C7A C11A -100.3(3)
C6A O5A C12A O6A -177.7(4)
C6A O5A C12A C11A 1.8(4)
C6A C7A C8A O3A 153.1(3)
C6A C7A C8A C9A -87.5(4)
C6A C7A C11A C12A -18.1(4)
C6A C7A C11A C13A 160.2(4)
C7A C8A C9A O1A 53.5(4)
C7A C8A C9A O2A 168.9(3)
C7A C8A C9A C10A -62.8(4)
C7A C11A C12A O5A 10.9(4)
C7A C11A C12A O6A -169.6(4)
C8A O3A C1'A O4A 0.1(5)
C8A O3A C1'A C2'A 179.5(3)
C8A C7A C11A C12A 101.6(4)
C8A C7A C11A C13A -80.2(5)
C8A C9A C10A C1A 139.6(3)
C8A C9A C10A C14A -95.9(4)
C9A O1A C2A C1A -17.9(4)
C9A O1A C2A C3A 104.9(3)
C10A C1A C2A O1A 32.3(3)
C10A C1A C2A C3A -90.1(3)
C11A C7A C8A O3A 38.2(4)
C11A C7A C8A C9A 157.7(3)
C12A O5A C6A C5A 109.1(3)
C12A O5A C6A C7A -13.2(4)
C13A C11A C12A O5A -167.5(4)
C13A C11A C12A O6A 12.0(7)
C15A C4A C5A O7A -60.8(3)
C15A C4A C5A C6A -177.5(3)
O1 C2 C3 C4 49.0(4)
O1 C9 C10 C1 24.3(4)
O1 C9 C10 C14 148.4(4)
O2 C9 C10 C1 -94.4(4)
O2 C9 C10 C14 29.6(5)
O4 C1' C2' C3' 160.4(6)
O4 C1' C2' C5' -14.0(9)
O3 C8 C9 O1 174.5(3)
O3 C8 C9 O2 -67.9(4)
O3 C8 C9 C10 56.7(4)
O3 C1' C2' C3' -19.3(8)
O3 C1' C2' C5' 166.2(6)
O5 C6 C7 C8 -106.3(3)
O5 C6 C7 C11 16.7(4)
O7 C5 C6 O5 32.1(3)
O7 C5 C6 C7 149.3(3)
O7 C1" C2" C3" 131.8(4)
O7 C1" C2" C5" -106.7(4)
O8 C1" C2" C3" -49.1(5)
O8 C1" C2" C5" 72.3(5)
O9 C4 C5 O7 66.5(4)
O9 C4 C5 C6 -52.0(4)
C1 C2 C3 C4 166.9(3)
C2 O1 C9 O2 113.5(3)
C2 O1 C9 C8 -129.4(3)
C2 O1 C9 C10 -4.7(4)
C2 C1 C10 C9 -33.9(4)
C2 C1 C10 C14 -158.6(3)
C2 C3 C4 O9 21.8(4)
C2 C3 C4 C5 -99.5(4)
C2 C3 C4 C15 140.7(4)
C3 C4 C5 O7 -173.4(3)
C3 C4 C5 C6 68.1(4)
C4 C5 C6 O5 151.1(3)
C4 C5 C6 C7 -91.6(4)
C5 O7 C1" O8 -4.1(5)
C5 O7 C1" C2" 175.0(3)
C5 C6 C7 C8 135.1(3)
C5 C6 C7 C11 -101.9(3)
C6 O5 C12 O6 -174.8(3)
C6 O5 C12 C11 4.8(4)
C6 C7 C8 O3 159.0(3)
C6 C7 C8 C9 -81.1(4)
C6 C7 C11 C12 -14.4(4)
C6 C7 C11 C13 164.0(4)
C7 C8 C9 O1 52.6(4)
C7 C8 C9 O2 170.2(3)
C7 C8 C9 C10 -65.2(5)
C7 C11 C12 O5 6.7(4)
C7 C11 C12 O6 -173.8(4)
C8 O3 C1' O4 1.3(6)
C8 O3 C1' C2' -179.0(4)
C8 C7 C11 C12 106.6(4)
C8 C7 C11 C13 -75.0(5)
C8 C9 C10 C1 140.9(4)
C8 C9 C10 C14 -95.0(4)
C9 O1 C2 C1 -17.2(4)
C9 O1 C2 C3 105.9(4)
C10 C1 C2 O1 32.0(4)
C10 C1 C2 C3 -90.5(4)
C11 C7 C8 O3 43.2(4)
C11 C7 C8 C9 163.1(3)
C12 O5 C6 C5 108.9(3)
C12 O5 C6 C7 -13.9(4)
C13 C11 C12 O5 -171.9(4)
C13 C11 C12 O6 7.6(7)
C15 C4 C5 O7 -53.1(4)
C15 C4 C5 C6 -171.5(3)
C1" O7 C5 C4 128.2(3)
C1" O7 C5 C6 -107.8(3)
C1" C2" C3" C4" -63.0(5)
C5" C2" C3" C4" 178.0(4)
C1' O3 C8 C7 -103.8(4)
C1' O3 C8 C9 132.8(3)
C1' C2' C3' C4' 0.2(13)
C5' C2' C3' C4' 174.1(9)

loop_
_smtbx_masks_void_nr
_smtbx_masks_void_average_x
_smtbx_masks_void_average_y
_smtbx_masks_void_average_z
_smtbx_masks_void_volume
_smtbx_masks_void_count_electrons
1 0.000 0.000 -0.968 1000.0 145.8
2 0.000 0.546 0.833 139.3 54.9
3 0.003 0.426 0.276 10.2 0.6
4 -0.003 0.423 0.391 10.2 0.6
5 0.454 0.454 0.500 139.3 54.9
6 0.546 1.000 0.167 139.3 54.9
7 0.423 0.997 0.609 10.2 0.6
8 0.426 0.003 0.724 10.2 0.6
9 0.577 0.574 0.057 10.2 0.6
10 0.574 0.577 0.943 10.2 0.6
